data_2011865
loop_
_publ_author_name
' Ishida, Hiroyuki '
' Kashino, Setsuo '

_publ_section_title
;
 1:2 Complexes of chloranilic acid with pyrazole and imidazole, and the
 acetonitrile solvate of a 1:1 complex with imidazole
;
_journal_issue 4
_journal_name_full 'Acta Crystallographica Section C'
_journal_page_first 476
_journal_page_last 479
_journal_paper_doi 10.1107/S0108270101000944
_journal_volume 57
_journal_year 2001
_chemical_formula_moiety '2C3 H5 N2 1+, C6 Cl2 O4 2-'
_chemical_formula_sum 'C12 H10 Cl2 N4 O4'
_chemical_formula_weight 345.14
_space_group_IT_number 14
_symmetry_cell_setting monoclinic
_symmetry_space_group_name_Hall '-P 2ybc'
_symmetry_space_group_name_H-M 'P 1 21/c 1'
_cell_angle_alpha 90
_cell_angle_beta 92.73(2)
_cell_angle_gamma 90
_cell_formula_units_Z 2
_cell_length_a 8.043(3)
_cell_length_b 5.459(3)
_cell_length_c 15.740(4)
_cell_measurement_reflns_used 25
_cell_measurement_temperature 292
_cell_measurement_theta_max 12.5
_cell_measurement_theta_min 10.9
_cell_volume 690.3(5)
_computing_cell_refinement 'MSC/AFC Diffractometer Control Software'
_computing_data_collection
;MSC/AFC Diffractometer Control Software (Molecular Structure Corporation,
 1990)
;
_computing_data_reduction 'TEXSAN for Windows (Molecular Structure Corporation, 1997-1999)'
_computing_publication_material 'TEXSAN for Windows'
_computing_structure_refinement 'TEXSAN for Windows'
_computing_structure_solution 'SIR92 (Altomare et al., 1994)'
_diffrn_ambient_temperature 292
_diffrn_measurement_device 'Rigaku AFC5R'
_diffrn_measurement_method \w-2\q
_diffrn_radiation_monochromator graphite
_diffrn_radiation_source 'Rigaku rotating anode'
_diffrn_radiation_type 'Mo K\a'
_diffrn_radiation_wavelength .71073
_diffrn_reflns_av_R_equivalents .0175
_diffrn_reflns_av_sigmaI/netI .044
_diffrn_reflns_limit_h_max 10
_diffrn_reflns_limit_h_min -1
_diffrn_reflns_limit_k_max 7
_diffrn_reflns_limit_k_min 0
_diffrn_reflns_limit_l_max 20
_diffrn_reflns_limit_l_min -20
_diffrn_reflns_number 2127
_diffrn_reflns_reduction_process 'Lp corrections applied'
_diffrn_reflns_theta_max 27.5
_diffrn_reflns_theta_min 2.54
_diffrn_standards_decay_% none
_diffrn_standards_interval_count 97
_diffrn_standards_number 3
_exptl_absorpt_coefficient_mu .494
_exptl_absorpt_correction_T_max .86
_exptl_absorpt_correction_T_min .77
_exptl_absorpt_correction_type '\y scans'
_exptl_absorpt_process_details '(North et al., 1968)'
_exptl_crystal_colour brown
_exptl_crystal_density_diffrn 1.660
_exptl_crystal_density_meas ?
_exptl_crystal_description prismatic
_exptl_crystal_F_000 352
_exptl_crystal_size_max .45
_exptl_crystal_size_mid .40
_exptl_crystal_size_min .30
_refine_diff_density_max .29
_refine_diff_density_min -.32
_refine_ls_extinction_coef 3.23(8)\\times10^-5^
_refine_ls_extinction_method 'Zachariasen (1967)'
_refine_ls_goodness_of_fit_all 1.43
_refine_ls_goodness_of_fit_ref 1.43
_refine_ls_hydrogen_treatment refall
_refine_ls_matrix_type full
_refine_ls_number_constraints 0
_refine_ls_number_parameters 121
_refine_ls_number_reflns 1590
_refine_ls_number_restraints 0
_refine_ls_R_factor_all .053
_refine_ls_R_factor_gt .050
_refine_ls_shift/su_max .01
_refine_ls_shift/su_mean .0004
_refine_ls_structure_factor_coef Fsqd
_refine_ls_weighting_details 'w = 1/[\s^2^(Fo) + 0.00019|Fo|^2^]'
_refine_ls_weighting_scheme sigma
_refine_ls_wR_factor_all .079
_refine_ls_wR_factor_ref .076
_reflns_number_gt 1299
_reflns_number_total 1591
_reflns_threshold_expression I>2.00\s(I)
_cod_data_source_file de1164.cif
_cod_data_source_block I
_cod_depositor_comments
;
The following automatic conversions were performed:

'_exptl_crystal_density_meas' value 'not measured' was changed to '?'
- the value is perceived as not measured.

Automatic conversion script
Id: cif_fix_values 3008 2015-01-20 13:52:24Z robertas 
;
_cod_original_cell_volume 690.3(4)
_cod_original_sg_symbol_H-M 'P 21/c'
_cod_original_formula_sum 'C12 H10 Cl2 N4 O4 '
_cod_database_code 2011865

loop_
_symmetry_equiv_pos_as_xyz
'  +x,  +y,  +z'
'  -x,1/2+y,1/2-z'
'  -x,  -y,  -z'
'  +x,1/2-y,1/2+z'

loop_
_atom_site_label
_atom_site_fract_x
_atom_site_fract_y
_atom_site_fract_z
_atom_site_U_iso_or_equiv
_atom_site_adp_type
_atom_site_calc_flag
_atom_site_calc_attached_atom
_atom_site_refinement_flags
_atom_site_occupancy
Cl .77568(5) .41654(7) .51585(2) .03446(11) Uani d ? . 1.000
O1 .53162(13) .3192(2) .37115(6) .0310(3) Uani d ? . 1.000
O2 .69125(14) .0368(2) .64484(7) .0359(3) Uani d ? . 1.000
N1 .29495(16) .3987(3) .24777(8) .0315(4) Uani d ? . 1.000
N2 .20487(16) .6026(3) .25451(8) .0307(3) Uani d ? . 1.000
C1 .52293(17) .1763(3) .43255(9) .0238(3) Uani d ? . 1.000
C2 .62439(18) .1886(3) .50745(9) .0256(4) Uani d ? . 1.000
C3 .60819(17) .0294(3) .57544(9) .0244(3) Uani d ? . 1.000
C4 .0982(2) .6161(3) .18695(10) .0340(4) Uani d ? . 1.000
C5 .1198(2) .4145(3) .13732(10) .0351(4) Uani d ? . 1.000
C6 .2448(2) .2790(3) .17734(10) .0344(4) Uani d ? . 1.000
H1 .366(3) .352(5) .2888(14) .082(8) Uiso d ? . 1.000
H2 .230(2) .719(4) .2945(12) .047(5) Uiso d ? . 1.000
H3 .022(2) .749(4) .1809(11) .044(5) Uiso d ? . 1.000
H4 .063(2) .365(3) .0869(11) .044(5) Uiso d ? . 1.000
H5 .297(2) .122(4) .1620(11) .046(5) Uiso d ? . 1.000

loop_
_atom_site_aniso_label
_atom_site_aniso_U_11
_atom_site_aniso_U_22
_atom_site_aniso_U_33
_atom_site_aniso_U_12
_atom_site_aniso_U_13
_atom_site_aniso_U_23
Cl .0318(2) .0331(2) .0377(2) -.01018(16) -.00681(15) .00358(17)
O1 .0309(6) .0330(6) .0287(5) -.0044(5) -.0033(4) .0066(5)
O2 .0430(6) .0332(6) .0301(5) -.0086(5) -.0138(5) .0034(5)
N1 .0308(7) .0326(8) .0306(7) .0010(6) -.0044(5) .0032(6)
N2 .0328(7) .0303(7) .0287(6) -.0014(6) -.0020(5) -.0037(6)
C1 .0228(7) .0233(7) .0252(7) .0022(6) .0002(5) -.0005(6)
C2 .0234(7) .0250(7) .0281(7) -.0047(6) -.0019(6) -.0014(6)
C3 .0239(7) .0245(7) .0244(7) .0013(6) -.0032(5) -.0031(6)
C4 .0301(8) .0371(9) .0343(8) .0042(7) -.0031(6) .0031(7)
C5 .0332(8) .0431(10) .0283(8) -.0058(8) -.0050(6) -.0036(7)
C6 .0372(9) .0326(9) .0335(8) -.0006(7) .0014(7) -.0038(7)

loop_
_atom_type_symbol
_atom_type_scat_dispersion_real
_atom_type_scat_dispersion_imag
_atom_type_scat_source
C .002 .002
;International Tables for Crystallography
(1992, Vol. C)
;
H .000 .000
;International Tables for Crystallography
(1992, Vol. C)
;
N .004 .003
;International Tables for Crystallography
(1992, Vol. C)
;
O .008 .006
;International Tables for Crystallography
(1992, Vol. C)
;
Cl .132 .159
;International Tables for Crystallography
(1992, Vol. C)
;

loop_
_geom_angle_atom_site_label_1
_geom_angle_atom_site_label_2
_geom_angle_atom_site_label_3
_geom_angle_site_symmetry_1
_geom_angle_site_symmetry_3
_geom_angle
_geom_angle_publ_flag
N2 N1 C6 . . 109.31(16) ?
N2 N1 H1 . . 121.3(19) no
C6 N1 H1 . . 129.0(19) no
N1 N2 C4 . . 108.25(15) ?
N1 N2 H2 . . 122.2(14) no
C4 N2 H2 . . 128.7(14) no
O1 C1 C2 . . 124.72(16) ?
O1 C1 C3 . 3_656 117.13(14) ?
C2 C1 C3 . 3_656 118.15(15) ?
Cl C2 C1 . . 118.33(13) ?
Cl C2 C3 . . 118.65(13) ?
C1 C2 C3 . . 123.02(16) ?
O2 C3 C1 . 3_656 115.40(15) ?
O2 C3 C2 . . 125.80(16) ?
C1 C3 C2 3_656 . 118.80(14) ?
N2 C4 C5 . . 108.44(17) ?
N2 C4 H3 . . 120.5(13) no
C5 C4 H3 . . 131.0(13) no
C4 C5 C6 . . 106.34(17) ?
C4 C5 H4 . . 130.4(13) no
C6 C5 H4 . . 123.3(13) no
N1 C6 C5 . . 107.65(18) ?
N1 C6 H5 . . 120.8(12) no
C5 C6 H5 . . 131.6(12) no

loop_
_geom_bond_atom_site_label_1
_geom_bond_atom_site_label_2
_geom_bond_site_symmetry_1
_geom_bond_site_symmetry_2
_geom_bond_distance
_geom_bond_publ_flag
Cl C2 . . 1.7409(18) yes
O1 C1 . . 1.247(2) yes
O2 C3 . . 1.2537(19) yes
N1 N2 . . 1.335(2) yes
N1 C6 . . 1.333(2) yes
N1 H1 . . .88(3) no
N2 C4 . . 1.336(2) yes
N2 H2 . . .91(2) no
C1 C2 . . 1.403(2) yes
C1 C3 . 3_656 1.541(2) yes
C2 C3 . . 1.390(2) yes
C4 C5 . . 1.366(3) yes
C4 H3 . . .95(2) no
C5 C6 . . 1.376(3) yes
C5 H4 . . .93(2) no
C6 H5 . . .99(2) no

loop_
_geom_contact_atom_site_label_1
_geom_contact_atom_site_label_2
_geom_contact_distance
_geom_contact_site_symmetry_2
_geom_contact_publ_flag
O1 N1 2.689(2) . no
O1 N2 3.194(2) 2_645 no
O1 C6 3.201(3) 2_655 no
O2 N2 2.638(2) 3_666 no
O2 N1 2.916(2) 3_656 no

loop_
_geom_hbond_atom_site_label_D
_geom_hbond_atom_site_label_H
_geom_hbond_atom_site_label_A
_geom_hbond_site_symmetry_A
_geom_hbond_distance_DH
_geom_hbond_distance_HA
_geom_hbond_distance_DA
_geom_hbond_angle_DHA
_geom_hbond_publ_flag
N1 H1 O1 . .88(3) 1.82(3) 2.689(2) 168(3) yes
N1 H1 O2 3_656 .88(3) 2.42(3) 2.916(2) 116(2) yes
N2 H2 O2 3_666 .91(2) 1.74(2) 2.638(2) 167(2) yes

loop_
_geom_torsion_atom_site_label_1
_geom_torsion_atom_site_label_2
_geom_torsion_atom_site_label_3
_geom_torsion_atom_site_label_4
_geom_torsion_site_symmetry_3
_geom_torsion_site_symmetry_4
_geom_torsion
_geom_torsion_publ_flag
Cl C2 C1 O1 . . -.8(3) no
Cl C2 C1 C3 . 3_656 178.65(12) no
Cl C2 C3 O2 . . 1.8(3) no
Cl C2 C3 C1 . 3_656 -178.64(12) no
O1 C1 C2 C3 . . 178.38(17) no
O1 C1 C3 O2 3_656 3_656 1.9(2) no
O1 C1 C3 C2 3_656 3_656 -178.43(16) no
O2 C3 C1 C2 3_656 3_656 177.59(15) no
O2 C3 C2 C1 . . -177.45(17) no
N1 N2 C4 C5 . . 1.0(2) no
N1 C6 C5 C4 . . -.4(2) no
N2 N1 C6 C5 . . 1.0(2) no
N2 C4 C5 C6 . . -.4(2) no
C4 N2 N1 C6 . . -1.2(2) no
